data_4347047
loop_
_publ_author_name
'Corbo, Robert'
'Ryan, Gemma F.'
'Haghighatbin, Mohammad A.'
'Hogan, Conor F.'
'Wilson, David J. D.'
'Hulett, Mark D.'
'Barnard, Peter J.'
'Dutton, Jason L.'

_publ_section_title
;
 Access to the Parent Tetrakis(pyridine)gold(III) Trication, Facile
 Formation of Rare Au(III) Terminal Hydroxides, and Preliminary Studies of
 Biological Properties.
;
_journal_issue 6
_journal_name_full 'Inorganic chemistry'
_journal_page_first 2830
_journal_page_last 2839
_journal_paper_doi 10.1021/acs.inorgchem.5b02667
_journal_volume 55
_journal_year 2016
_chemical_formula_sum 'C22 H23 Au B3 F12 N5'
_chemical_formula_weight 814.85
_space_group_IT_number 14
_space_group_name_Hall '-P 2yn'
_space_group_name_H-M_alt 'P 1 21/n 1'
_symmetry_cell_setting monoclinic
_symmetry_space_group_name_H-M 'P 1 21/n 1'
_atom_sites_solution_hydrogens geom
_atom_sites_solution_primary direct
_atom_sites_solution_secondary difmap
_audit_creation_method SHELXL-97
_cell_angle_alpha 90.00
_cell_angle_beta 102.87(3)
_cell_angle_gamma 90.00
_cell_formula_units_Z 4
_cell_length_a 7.9092(16)
_cell_length_b 21.538(4)
_cell_length_c 16.837(3)
_cell_measurement_reflns_used 10194
_cell_measurement_temperature 173(2)
_cell_measurement_theta_max 28.846
_cell_measurement_theta_min 3.6840
_cell_volume 2796.1(10)
_computing_cell_refinement 'CrysAlisPro, Agilent Technologies'
_computing_data_collection 'CrysAlisPro, Agilent Technologies'
_computing_data_reduction 'CrysAlisPro, Agilent Technologies'
_computing_molecular_graphics SHELXP
_computing_publication_material SHELXP
_computing_structure_refinement 'SHELXL-97 (Sheldrick, 2008)'
_computing_structure_solution 'SHELXS-97 (Sheldrick, 2008)'
_diffrn_ambient_temperature 173(2)
_diffrn_measured_fraction_theta_full 0.998
_diffrn_measured_fraction_theta_max 0.998
_diffrn_measurement_device_type 'Xcalibur, Atlas, Gemini'
_diffrn_measurement_method '\w scans'
_diffrn_radiation_monochromator graphite
_diffrn_radiation_source 'fine-focus sealed tube'
_diffrn_radiation_type MoK\a
_diffrn_radiation_wavelength 0.71073
_diffrn_reflns_av_R_equivalents 0.0497
_diffrn_reflns_av_sigmaI/netI 0.0404
_diffrn_reflns_limit_h_max 9
_diffrn_reflns_limit_h_min -10
_diffrn_reflns_limit_k_max 25
_diffrn_reflns_limit_k_min -27
_diffrn_reflns_limit_l_max 20
_diffrn_reflns_limit_l_min -21
_diffrn_reflns_number 32824
_diffrn_reflns_theta_full 26.73
_diffrn_reflns_theta_max 26.73
_diffrn_reflns_theta_min 2.82
_exptl_absorpt_coefficient_mu 5.365
_exptl_absorpt_correction_T_max 0.3848
_exptl_absorpt_correction_T_min 0.3473
_exptl_absorpt_correction_type multi-scan
_exptl_absorpt_process_details 'CrysAlisPro, Agilent Technologies'
_exptl_crystal_colour colorless
_exptl_crystal_density_diffrn 1.936
_exptl_crystal_density_method 'not measured'
_exptl_crystal_description block
_exptl_crystal_F_000 1568
_exptl_crystal_size_max 0.25
_exptl_crystal_size_mid 0.22
_exptl_crystal_size_min 0.22
_refine_diff_density_max 1.485
_refine_diff_density_min -0.899
_refine_diff_density_rms 0.125
_refine_ls_extinction_method none
_refine_ls_goodness_of_fit_ref 1.064
_refine_ls_hydrogen_treatment constr
_refine_ls_matrix_type full
_refine_ls_number_parameters 388
_refine_ls_number_reflns 5922
_refine_ls_number_restraints 0
_refine_ls_restrained_S_all 1.064
_refine_ls_R_factor_all 0.0443
_refine_ls_R_factor_gt 0.0314
_refine_ls_shift/su_max 0.003
_refine_ls_shift/su_mean 0.000
_refine_ls_structure_factor_coef Fsqd
_refine_ls_weighting_details 'calc w=1/[\s^2^(Fo^2^)+(0.0307P)^2^+3.8189P] where P=(Fo^2^+2Fc^2^)/3'
_refine_ls_weighting_scheme calc
_refine_ls_wR_factor_gt 0.0678
_refine_ls_wR_factor_ref 0.0742
_reflns_number_gt 4825
_reflns_number_total 5922
_reflns_threshold_expression >2sigma(I)
_cod_data_source_file ic5b02667_si_002.cif
_cod_data_source_block 1pyr
_cod_original_cell_volume 2796.0(10)
_cod_original_sg_symbol_H-M P2(1)/n
_cod_database_code 4347047

loop_
_symmetry_equiv_pos_as_xyz
'x, y, z'
'-x+1/2, y+1/2, -z+1/2'
'-x, -y, -z'
'x-1/2, -y-1/2, z-1/2'

loop_
_atom_site_label
_atom_site_type_symbol
_atom_site_fract_x
_atom_site_fract_y
_atom_site_fract_z
_atom_site_U_iso_or_equiv
_atom_site_adp_type
_atom_site_occupancy
_atom_site_symmetry_multiplicity
_atom_site_calc_flag
_atom_site_refinement_flags
Au1 Au 1.29688(2) 0.134518(8) 0.761617(9) 0.02117(7) Uani 1 1 d .
N1 N 1.3715(5) 0.20050(17) 0.6904(2) 0.0229(8) Uani 1 1 d .
N2 N 1.2233(5) 0.06955(17) 0.8332(2) 0.0220(8) Uani 1 1 d .
N3 N 1.2200(5) 0.20094(17) 0.8307(2) 0.0237(8) Uani 1 1 d .
N4 N 1.3637(5) 0.06715(17) 0.6908(2) 0.0220(8) Uani 1 1 d .
C8 C 1.1057(8) 0.2868(2) 0.9259(3) 0.0405(13) Uani 1 1 d .
H8A H 1.0663 0.3168 0.9591 0.049 Uiso 1 1 calc R
C9 C 1.0899(6) 0.0321(2) 0.8022(3) 0.0311(11) Uani 1 1 d .
H9A H 1.0314 0.0364 0.7468 0.037 Uiso 1 1 calc R
C12 C 1.2558(7) 0.0205(3) 0.9608(3) 0.0389(13) Uani 1 1 d .
H12A H 1.3150 0.0168 1.0163 0.047 Uiso 1 1 calc R
C13 C 1.4360(7) -0.0270(2) 0.5940(3) 0.0331(12) Uani 1 1 d .
H13A H 1.4608 -0.0596 0.5604 0.040 Uiso 1 1 calc R
C15 C 1.2916(6) 0.0670(2) 0.6102(3) 0.0270(10) Uani 1 1 d .
H15A H 1.2159 0.0998 0.5873 0.032 Uiso 1 1 calc R
C17 C 1.3053(7) 0.0648(2) 0.9124(3) 0.0333(11) Uani 1 1 d .
H17A H 1.3978 0.0923 0.9345 0.040 Uiso 1 1 calc R
C201 C 1.3259(7) 0.0205(2) 0.5611(3) 0.0331(12) Uani 1 1 d .
H20A H 1.2741 0.0209 0.5045 0.040 Uiso 1 1 calc R
C21 C 0.9968(8) 0.2641(3) 0.8580(4) 0.0467(15) Uani 1 1 d .
H21A H 0.8802 0.2782 0.8428 0.056 Uiso 1 1 calc R
C22 C 1.1211(7) -0.0184(2) 0.9293(3) 0.0381(13) Uani 1 1 d .
H22A H 1.0860 -0.0493 0.9625 0.046 Uiso 1 1 calc R
C24 C 1.3277(8) 0.2228(3) 0.8973(3) 0.0458(15) Uani 1 1 d .
H24A H 1.4441 0.2084 0.9114 0.055 Uiso 1 1 calc R
C25 C 1.0576(7) 0.2208(3) 0.8118(3) 0.0411(14) Uani 1 1 d .
H25A H 0.9811 0.2045 0.7647 0.049 Uiso 1 1 calc R
C26 C 1.5093(7) -0.0263(2) 0.6760(3) 0.0343(12) Uani 1 1 d .
H26A H 1.5861 -0.0586 0.6997 0.041 Uiso 1 1 calc R
C33 C 1.0370(7) -0.0123(3) 0.8490(3) 0.0378(12) Uani 1 1 d .
H33A H 0.9426 -0.0388 0.8262 0.045 Uiso 1 1 calc R
F7 F 0.9542(4) 0.13773(14) 0.64906(18) 0.0425(8) Uani 1 1 d .
F6 F 0.6807(4) 0.11179(18) 0.5840(2) 0.0540(9) Uani 1 1 d .
F5 F 0.8981(4) 0.10350(16) 0.51883(17) 0.0487(8) Uani 1 1 d .
F4 F 0.8834(5) 0.03720(15) 0.62041(18) 0.0511(9) Uani 1 1 d .
C109 C 1.4712(6) 0.0210(2) 0.7234(3) 0.0286(11) Uani 1 1 d .
H10A H 1.5216 0.0212 0.7802 0.034 Uiso 1 1 calc R
F3 F -0.2060(6) 0.3973(2) 0.6565(3) 0.0982(16) Uani 1 1 d .
C103 C 1.4791(8) 0.2903(3) 0.5978(3) 0.0407(13) Uani 1 1 d .
H10B H 1.5166 0.3218 0.5662 0.049 Uiso 1 1 calc R
F2 F -0.0912(7) 0.3339(3) 0.5802(4) 0.130(2) Uani 1 1 d .
C113 C 1.5376(7) 0.2039(3) 0.6864(3) 0.0425(14) Uani 1 1 d .
H11A H 1.6181 0.1746 0.7153 0.051 Uiso 1 1 calc R
C102 C 1.5941(8) 0.2493(3) 0.6409(4) 0.0521(16) Uani 1 1 d .
H10C H 1.7134 0.2519 0.6397 0.062 Uiso 1 1 calc R
C101 C 1.2716(9) 0.2658(3) 0.9456(3) 0.0533(17) Uani 1 1 d .
H10D H 1.3491 0.2811 0.9930 0.064 Uiso 1 1 calc R
F1 F 0.0191(10) 0.3388(3) 0.7075(3) 0.145(3) Uani 1 1 d .
B2 B -0.0578(10) 0.3714(3) 0.6436(4) 0.0469(17) Uani 1 1 d .
C18 C 1.3091(8) 0.2854(3) 0.6007(4) 0.0525(16) Uani 1 1 d .
H18A H 1.2263 0.3132 0.5701 0.063 Uiso 1 1 calc R
B1 B 0.8508(8) 0.0970(3) 0.5929(3) 0.0330(13) Uani 1 1 d .
C20 C 1.2569(7) 0.2403(3) 0.6479(3) 0.0437(14) Uani 1 1 d .
H20B H 1.1382 0.2374 0.6502 0.052 Uiso 1 1 calc R
F14 F 0.9223(4) 0.12696(15) 0.93033(19) 0.0474(8) Uani 1 1 d .
F13 F 0.7911(5) 0.11289(18) 0.79930(19) 0.0588(10) Uani 1 1 d .
F12 F 0.6794(6) 0.0705(2) 0.8958(2) 0.0951(17) Uani 1 1 d .
F11 F 0.6702(6) 0.1746(3) 0.8755(3) 0.1022(18) Uani 1 1 d .
F10 F 0.0468(9) 0.4173(3) 0.6365(5) 0.142(2) Uani 1 1 d .
C302 C 1.0920(11) 0.1272(3) 0.3776(5) 0.064(2) Uani 1 1 d .
B3 B 0.7665(8) 0.1219(3) 0.8772(4) 0.0417(16) Uani 1 1 d .
N5 N 1.2179(11) 0.1420(4) 0.4172(6) 0.116(3) Uani 1 1 d .
C301 C 0.9259(12) 0.1094(4) 0.3314(5) 0.090(3) Uani 1 1 d .
H30A H 0.9338 0.0999 0.2754 0.135 Uiso 1 1 calc R
H30B H 0.8436 0.1435 0.3309 0.135 Uiso 1 1 calc R
H30C H 0.8858 0.0726 0.3560 0.135 Uiso 1 1 calc R

loop_
_atom_site_aniso_label
_atom_site_aniso_U_11
_atom_site_aniso_U_22
_atom_site_aniso_U_33
_atom_site_aniso_U_23
_atom_site_aniso_U_13
_atom_site_aniso_U_12
Au1 0.02479(11) 0.02029(10) 0.01905(9) -0.00019(7) 0.00622(7) 0.00187(7)
N1 0.025(2) 0.023(2) 0.0221(18) -0.0007(16) 0.0075(15) 0.0019(16)
N2 0.022(2) 0.023(2) 0.0234(18) 0.0052(16) 0.0099(15) 0.0057(16)
N3 0.031(2) 0.021(2) 0.0207(18) -0.0017(16) 0.0095(16) 0.0024(17)
N4 0.024(2) 0.021(2) 0.0218(18) -0.0032(16) 0.0066(15) 0.0001(16)
C8 0.060(4) 0.027(3) 0.042(3) -0.008(2) 0.026(3) 0.007(3)
C9 0.034(3) 0.030(3) 0.029(2) 0.002(2) 0.006(2) 0.000(2)
C12 0.046(3) 0.042(3) 0.030(3) 0.008(2) 0.011(2) 0.007(3)
C13 0.043(3) 0.024(3) 0.037(3) -0.010(2) 0.018(2) -0.002(2)
C15 0.029(3) 0.031(3) 0.022(2) 0.002(2) 0.0060(19) 0.001(2)
C17 0.037(3) 0.037(3) 0.027(2) 0.004(2) 0.008(2) 0.002(2)
C201 0.038(3) 0.036(3) 0.025(2) -0.002(2) 0.009(2) -0.004(2)
C21 0.039(3) 0.043(3) 0.061(4) -0.017(3) 0.016(3) 0.004(3)
C22 0.054(4) 0.029(3) 0.037(3) 0.013(2) 0.022(3) 0.010(3)
C24 0.046(3) 0.046(4) 0.040(3) -0.016(3) -0.001(3) 0.009(3)
C25 0.030(3) 0.042(3) 0.049(3) -0.017(3) 0.005(2) 0.001(2)
C26 0.042(3) 0.024(3) 0.037(3) -0.002(2) 0.011(2) 0.005(2)
C33 0.042(3) 0.031(3) 0.042(3) 0.003(2) 0.013(2) -0.003(2)
F7 0.0383(17) 0.0438(19) 0.0415(17) -0.0120(14) 0.0005(14) -0.0076(14)
F6 0.0315(17) 0.075(3) 0.053(2) -0.0013(18) 0.0036(15) -0.0003(17)
F5 0.059(2) 0.059(2) 0.0290(15) 0.0030(15) 0.0116(14) -0.0015(18)
F4 0.074(2) 0.0339(18) 0.0388(17) 0.0029(14) -0.0025(16) -0.0033(16)
C109 0.033(3) 0.027(3) 0.025(2) -0.001(2) 0.004(2) -0.001(2)
F3 0.064(3) 0.100(4) 0.122(4) -0.043(3) 0.004(3) 0.026(3)
C103 0.054(4) 0.034(3) 0.038(3) 0.013(2) 0.019(3) 0.000(3)
F2 0.082(3) 0.162(6) 0.143(5) -0.102(5) 0.021(3) -0.001(4)
C113 0.033(3) 0.052(4) 0.043(3) 0.021(3) 0.010(2) 0.008(3)
C102 0.035(3) 0.063(4) 0.059(4) 0.026(3) 0.012(3) 0.001(3)
C101 0.067(4) 0.050(4) 0.036(3) -0.019(3) -0.004(3) 0.010(3)
F1 0.202(7) 0.145(5) 0.096(4) 0.053(4) 0.053(4) 0.108(5)
B2 0.051(4) 0.036(4) 0.047(4) 0.001(3) -0.003(3) 0.000(3)
C18 0.050(4) 0.046(4) 0.061(4) 0.030(3) 0.011(3) 0.010(3)
B1 0.035(3) 0.032(3) 0.028(3) -0.001(3) 0.000(2) -0.004(3)
C20 0.034(3) 0.040(3) 0.057(3) 0.022(3) 0.009(3) 0.005(3)
F14 0.0422(18) 0.051(2) 0.0414(17) 0.0017(15) -0.0063(14) -0.0033(15)
F13 0.064(2) 0.074(3) 0.0368(17) 0.0087(17) 0.0089(16) 0.015(2)
F12 0.093(3) 0.128(4) 0.057(2) 0.016(3) 0.003(2) -0.066(3)
F11 0.080(3) 0.130(5) 0.093(3) -0.013(3) 0.010(3) 0.064(3)
F10 0.147(5) 0.078(4) 0.226(7) -0.010(4) 0.095(5) -0.040(4)
C302 0.063(5) 0.055(5) 0.085(5) 0.025(4) 0.037(4) 0.007(4)
B3 0.031(3) 0.049(4) 0.045(4) 0.010(3) 0.010(3) 0.003(3)
N5 0.068(5) 0.115(7) 0.167(9) 0.072(6) 0.029(5) -0.022(5)
C301 0.119(8) 0.078(6) 0.071(5) -0.024(5) 0.018(5) 0.009(6)

loop_
_atom_type_symbol
_atom_type_description
_atom_type_scat_dispersion_real
_atom_type_scat_dispersion_imag
_atom_type_scat_source
C C 0.0033 0.0016 'International Tables Vol C Tables 4.2.6.8 and 6.1.1.4'
H H 0.0000 0.0000 'International Tables Vol C Tables 4.2.6.8 and 6.1.1.4'
B B 0.0013 0.0007 'International Tables Vol C Tables 4.2.6.8 and 6.1.1.4'
N N 0.0061 0.0033 'International Tables Vol C Tables 4.2.6.8 and 6.1.1.4'
F F 0.0171 0.0103 'International Tables Vol C Tables 4.2.6.8 and 6.1.1.4'
Au Au -2.0133 8.8022 'International Tables Vol C Tables 4.2.6.8 and 6.1.1.4'

loop_
_geom_angle_atom_site_label_1
_geom_angle_atom_site_label_2
_geom_angle_atom_site_label_3
_geom_angle
N2 Au1 N3 89.04(15)
N2 Au1 N4 90.15(15)
N3 Au1 N4 177.70(15)
N2 Au1 N1 179.47(15)
N3 Au1 N1 90.50(15)
N4 Au1 N1 90.32(15)
C113 N1 C20 119.8(4)
C113 N1 Au1 119.2(3)
C20 N1 Au1 121.0(3)
C9 N2 C17 120.2(4)
C9 N2 Au1 119.6(3)
C17 N2 Au1 120.2(3)
C25 N3 C24 119.5(4)
C25 N3 Au1 119.4(3)
C24 N3 Au1 121.0(3)
C109 N4 C15 119.8(4)
C109 N4 Au1 121.0(3)
C15 N4 Au1 119.2(3)
C101 C8 C21 118.9(5)
C101 C8 H8A 120.6
C21 C8 H8A 120.6
N2 C9 C33 121.0(5)
N2 C9 H9A 119.5
C33 C9 H9A 119.5
C22 C12 C17 119.8(5)
C22 C12 H12A 120.1
C17 C12 H12A 120.1
C26 C13 C201 118.9(5)
C26 C13 H13A 120.5
C201 C13 H13A 120.5
N4 C15 C201 121.0(4)
N4 C15 H15A 119.5
C201 C15 H15A 119.5
N2 C17 C12 120.2(5)
N2 C17 H17A 119.9
C12 C17 H17A 119.9
C15 C201 C13 119.7(4)
C15 C201 H20A 120.1
C13 C201 H20A 120.1
C8 C21 C25 119.1(5)
C8 C21 H21A 120.5
C25 C21 H21A 120.5
C12 C22 C33 119.3(5)
C12 C22 H22A 120.4
C33 C22 H22A 120.4
N3 C24 C101 120.5(5)
N3 C24 H24A 119.8
C101 C24 H24A 119.8
N3 C25 C21 121.9(5)
N3 C25 H25A 119.0
C21 C25 H25A 119.0
C109 C26 C13 119.7(5)
C109 C26 H26A 120.2
C13 C26 H26A 120.2
C9 C33 C22 119.5(5)
C9 C33 H33A 120.3
C22 C33 H33A 120.3
N4 C109 C26 121.0(4)
N4 C109 H10A 119.5
C26 C109 H10A 119.5
C102 C103 C18 118.8(5)
C102 C103 H10B 120.6
C18 C103 H10B 120.6
N1 C113 C102 120.9(5)
N1 C113 H11A 119.6
C102 C113 H11A 119.6
C103 C102 C113 119.8(5)
C103 C102 H10C 120.1
C113 C102 H10C 120.1
C8 C101 C24 120.2(5)
C8 C101 H10D 119.9
C24 C101 H10D 119.9
F10 B2 F1 106.9(7)
F10 B2 F2 113.9(7)
F1 B2 F2 108.0(7)
F10 B2 F3 106.8(6)
F1 B2 F3 110.2(7)
F2 B2 F3 110.9(6)
C103 C18 C20 120.1(5)
C103 C18 H18A 120.0
C20 C18 H18A 120.0
F6 B1 F4 111.4(5)
F6 B1 F5 109.6(4)
F4 B1 F5 109.4(5)
F6 B1 F7 109.8(5)
F4 B1 F7 108.7(4)
F5 B1 F7 107.9(5)
N1 C20 C18 120.6(5)
N1 C20 H20B 119.7
C18 C20 H20B 119.7
N5 C302 C301 176.1(10)
F14 B3 F11 111.6(6)
F14 B3 F12 110.0(5)
F11 B3 F12 111.6(6)
F14 B3 F13 109.8(5)
F11 B3 F13 107.0(5)
F12 B3 F13 106.7(5)
C302 C301 H30A 109.5
C302 C301 H30B 109.5
H30A C301 H30B 109.5
C302 C301 H30C 109.5
H30A C301 H30C 109.5
H30B C301 H30C 109.5

loop_
_geom_bond_atom_site_label_1
_geom_bond_atom_site_label_2
_geom_bond_distance
Au1 N2 2.015(4)
Au1 N3 2.021(4)
Au1 N4 2.021(4)
Au1 N1 2.030(4)
N1 C113 1.333(6)
N1 C20 1.334(6)
N2 C9 1.339(6)
N2 C17 1.350(6)
N3 C25 1.323(6)
N3 C24 1.333(6)
N4 C109 1.343(6)
N4 C15 1.350(5)
C8 C101 1.357(8)
C8 C21 1.361(8)
C8 H8A 0.9500
C9 C33 1.361(7)
C9 H9A 0.9500
C12 C22 1.366(8)
C12 C17 1.368(7)
C12 H12A 0.9500
C13 C26 1.374(7)
C13 C201 1.377(7)
C13 H13A 0.9500
C15 C201 1.363(7)
C15 H15A 0.9500
C17 H17A 0.9500
C201 H20A 0.9500
C21 C25 1.369(7)
C21 H21A 0.9500
C22 C33 1.375(7)
C22 H22A 0.9500
C24 C101 1.372(8)
C24 H24A 0.9500
C25 H25A 0.9500
C26 C109 1.369(7)
C26 H26A 0.9500
C33 H33A 0.9500
F7 B1 1.411(6)
F6 B1 1.359(7)
F5 B1 1.386(6)
F4 B1 1.373(7)
C109 H10A 0.9500
F3 B2 1.359(9)
C103 C102 1.357(8)
C103 C18 1.360(8)
C103 H10B 0.9500
F2 B2 1.317(8)
C113 C102 1.376(8)
C113 H11A 0.9500
C102 H10C 0.9500
C101 H10D 0.9500
F1 B2 1.315(8)
B2 F10 1.311(9)
C18 C20 1.376(8)
C18 H18A 0.9500
C20 H20B 0.9500
F14 B3 1.357(7)
F13 B3 1.381(7)
F12 B3 1.377(8)
F11 B3 1.363(8)
C302 N5 1.115(11)
C302 C301 1.422(12)
C301 H30A 0.9800
C301 H30B 0.9800
C301 H30C 0.9800

loop_
_geom_torsion_atom_site_label_1
_geom_torsion_atom_site_label_2
_geom_torsion_atom_site_label_3
_geom_torsion_atom_site_label_4
_geom_torsion
N2 Au1 N1 C113 88(15)
N3 Au1 N1 C113 118.2(4)
N4 Au1 N1 C113 -63.9(4)
N2 Au1 N1 C20 -92(15)
N3 Au1 N1 C20 -61.8(4)
N4 Au1 N1 C20 116.1(4)
N3 Au1 N2 C9 113.6(4)
N4 Au1 N2 C9 -64.3(4)
N1 Au1 N2 C9 144(15)
N3 Au1 N2 C17 -64.9(4)
N4 Au1 N2 C17 117.2(4)
N1 Au1 N2 C17 -35(15)
N2 Au1 N3 C25 -88.9(4)
N4 Au1 N3 C25 -19(4)
N1 Au1 N3 C25 91.4(4)
N2 Au1 N3 C24 87.7(4)
N4 Au1 N3 C24 157(3)
N1 Au1 N3 C24 -92.0(4)
N2 Au1 N4 C109 -52.8(4)
N3 Au1 N4 C109 -122(3)
N1 Au1 N4 C109 127.0(4)
N2 Au1 N4 C15 123.7(3)
N3 Au1 N4 C15 54(4)
N1 Au1 N4 C15 -56.5(3)
C17 N2 C9 C33 -1.5(7)
Au1 N2 C9 C33 -180.0(4)
C109 N4 C15 C201 0.2(7)
Au1 N4 C15 C201 -176.4(4)
C9 N2 C17 C12 1.8(7)
Au1 N2 C17 C12 -179.7(4)
C22 C12 C17 N2 -1.0(8)
N4 C15 C201 C13 -0.2(7)
C26 C13 C201 C15 -0.1(8)
C101 C8 C21 C25 0.2(9)
C17 C12 C22 C33 -0.1(8)
C25 N3 C24 C101 -0.5(9)
Au1 N3 C24 C101 -177.1(5)
C24 N3 C25 C21 1.1(9)
Au1 N3 C25 C21 177.7(5)
C8 C21 C25 N3 -0.9(9)
C201 C13 C26 C109 0.4(8)
N2 C9 C33 C22 0.4(8)
C12 C22 C33 C9 0.4(8)
C15 N4 C109 C26 0.1(7)
Au1 N4 C109 C26 176.6(4)
C13 C26 C109 N4 -0.4(8)
C20 N1 C113 C102 2.1(8)
Au1 N1 C113 C102 -177.8(5)
C18 C103 C102 C113 0.0(10)
N1 C113 C102 C103 -1.7(10)
C21 C8 C101 C24 0.3(10)
N3 C24 C101 C8 -0.2(10)
C102 C103 C18 C20 1.2(10)
C113 N1 C20 C18 -0.9(8)
Au1 N1 C20 C18 179.0(5)
C103 C18 C20 N1 -0.7(10)
